data_1525940
loop_
_publ_author_name
'Martin, C.'
'Maignan, A.'
'Hervieu, M.'
'Andre, G.'
'Jirak, Z.'
'Bouree, F.'
'Raveau, B.'
'Kurbakov, A.'
'Trounov, V.'
'Savosta, M.M.'

_publ_section_title
;
 Structural study of the electron-doped manganites Sm0.1 Ca0.9 Mn O3and
 Pr0.1 Sr0.9 Mn O3
;
_journal_name_full 'Physical Review, Serie 3. B - Condensed Matter (18,1978-)'
_journal_page_first 6442
_journal_page_last 6449
_journal_volume 62
_journal_year 2000
_chemical_formula_sum 'Mn O3 Pr0.1 Sr0.9'
_chemical_name_systematic '(Pr0.1 Sr0.9) (Mn O3)'
_space_group_IT_number 140
_symmetry_space_group_name_Hall '-I 4 2c'
_symmetry_space_group_name_H-M 'I 4/m c m'
_cell_angle_alpha 90
_cell_angle_beta 90
_cell_angle_gamma 90
_cell_formula_units_Z 4
_cell_length_a 5.3605
_cell_length_b 5.3605
_cell_length_c 7.7099
_cell_volume 221.544
_citation_journal_id_ASTM PRBMDO
_cod_data_source_file Martin_PRBMDO_2000_506.cif
_cod_data_source_block Mn1O3Pr0.1Sr0.9
_cod_original_cell_volume 221.5437
_cod_original_formula_sum 'Mn1 O3 Pr0.1 Sr0.9'
_cod_database_code 1525940

loop_
_symmetry_equiv_pos_as_xyz
x,y,z
-y,x,z
-x,-y,z
y,-x,z
x,-y,-z+1/2
y,x,-z+1/2
-x,y,-z+1/2
-y,-x,-z+1/2
-x,-y,-z
y,-x,-z
x,y,-z
-y,x,-z
-x,y,z-1/2
-y,-x,z-1/2
x,-y,z-1/2
y,x,z-1/2
x+1/2,y+1/2,z+1/2
-y+1/2,x+1/2,z+1/2
-x+1/2,-y+1/2,z+1/2
y+1/2,-x+1/2,z+1/2
x+1/2,-y+1/2,-z+1
y+1/2,x+1/2,-z+1
-x+1/2,y+1/2,-z+1
-y+1/2,-x+1/2,-z+1
-x+1/2,-y+1/2,-z+1/2
y+1/2,-x+1/2,-z+1/2
x+1/2,y+1/2,-z+1/2
-y+1/2,x+1/2,-z+1/2
-x+1/2,y+1/2,z
-y+1/2,-x+1/2,z
x+1/2,-y+1/2,z
y+1/2,x+1/2,z

loop_
_atom_site_label
_atom_site_type_symbol
_atom_site_fract_x
_atom_site_fract_y
_atom_site_fract_z
_atom_site_occupancy
_atom_site_U_iso_or_equiv
O2 O-2 0.2633 0.7633 0 1 0.0
Pr1 Pr+3 0.5 0 0.25 0.1 0.0
O1 O-2 0 0 0.25 1 0.0
Mn1 Mn+3 0 0 0 1 0.0
Sr1 Sr+2 0.5 0 0.25 0.9 0.0
